data_4506220
loop_
_publ_author_name
'Adarsh, N. N.'
'Gr\'elard, Axelle'
'Dufourc, Erick J.'
'Dastidar, Parthasarathi'

_publ_section_title
;
 Sequestering Hydrated Fluoride in a Three-Dimensional Non-Interpenetrated
 Octahedral Coordination Polymer via a Single-Crystal-to-Single-Crystal
 Fashion
;
_journal_issue 7
_journal_name_full 'Crystal Growth &amp; Design'
_journal_page_first 3369
_journal_paper_doi 10.1021/cg300279z
_journal_volume 12
_journal_year 2012
_chemical_formula_sum 'C36 H38 Br2 Cu N8 O9'
_chemical_formula_weight 950.10
_chemical_name_systematic
; 
 ? 
;
_space_group_IT_number 85
_symmetry_cell_setting tetragonal
_symmetry_space_group_name_Hall '-P 4a'
_symmetry_space_group_name_H-M 'P 4/n :2'
_atom_sites_solution_hydrogens geom
_atom_sites_solution_primary direct
_atom_sites_solution_secondary difmap
_audit_creation_method SHELXL-97
_cell_angle_alpha 90.00
_cell_angle_beta 90.00
_cell_angle_gamma 90.00
_cell_formula_units_Z 2
_cell_length_a 20.658(3)
_cell_length_b 20.658(3)
_cell_length_c 5.6117(9)
_cell_measurement_temperature 298(2)
_cell_volume 2394.8(6)
_computing_cell_refinement 'Bruker Apex II'
_computing_data_collection 'Bruker Apex II'
_computing_data_reduction SAINT
_computing_molecular_graphics 'Mercury 2.3'
_computing_publication_material Shelxl-97
_computing_structure_refinement 'SHELXL-97 (Sheldrick, 1997)'
_computing_structure_solution 'SHELXS-97 (Sheldrick, 1990)'
_diffrn_ambient_temperature 298(2)
_diffrn_detector_area_resol_mean 3
_diffrn_measured_fraction_theta_full 0.998
_diffrn_measured_fraction_theta_max 0.998
_diffrn_measurement_device_type 'Bruker Apex II'
_diffrn_measurement_method 'Omega scan'
_diffrn_radiation_monochromator graphite
_diffrn_radiation_source 'fine-focus sealed tube'
_diffrn_radiation_type MoK\a
_diffrn_radiation_wavelength 0.71073
_diffrn_reflns_av_R_equivalents 0.0758
_diffrn_reflns_av_sigmaI/netI 0.0363
_diffrn_reflns_limit_h_max 24
_diffrn_reflns_limit_h_min -24
_diffrn_reflns_limit_k_max 24
_diffrn_reflns_limit_k_min -24
_diffrn_reflns_limit_l_max 6
_diffrn_reflns_limit_l_min -6
_diffrn_reflns_number 20243
_diffrn_reflns_theta_full 24.74
_diffrn_reflns_theta_max 24.74
_diffrn_reflns_theta_min 1.39
_exptl_absorpt_coefficient_mu 2.177
_exptl_absorpt_correction_T_max 0.8805
_exptl_absorpt_correction_T_min 0.5612
_exptl_absorpt_correction_type multi-scan
_exptl_absorpt_process_details sadabs
_exptl_crystal_colour green
_exptl_crystal_density_diffrn 1.318
_exptl_crystal_density_method 'not measured'
_exptl_crystal_description block
_exptl_crystal_F_000 962
_exptl_crystal_size_max 0.30
_exptl_crystal_size_mid 0.20
_exptl_crystal_size_min 0.06
_platon_squeeze_details
;
;
_refine_diff_density_max 2.821
_refine_diff_density_min -1.890
_refine_diff_density_rms 0.237
_refine_ls_extinction_method none
_refine_ls_goodness_of_fit_ref 1.156
_refine_ls_hydrogen_treatment constr
_refine_ls_matrix_type full
_refine_ls_number_parameters 132
_refine_ls_number_reflns 2056
_refine_ls_number_restraints 0
_refine_ls_restrained_S_all 1.156
_refine_ls_R_factor_all 0.1369
_refine_ls_R_factor_gt 0.1254
_refine_ls_shift/su_max 0.000
_refine_ls_shift/su_mean 0.000
_refine_ls_structure_factor_coef Fsqd
_refine_ls_weighting_details 'calc w=1/[\s^2^(Fo^2^)+(0.1736P)^2^+36.2403P] where P=(Fo^2^+2Fc^2^)/3'
_refine_ls_weighting_scheme calc
_refine_ls_wR_factor_gt 0.3298
_refine_ls_wR_factor_ref 0.3404
_reflns_number_gt 1805
_reflns_number_total 2056
_reflns_threshold_expression >2sigma(I)
_cod_data_source_file cg300279z_si_003.cif
_cod_data_source_block 2
_cod_depositor_comments 'Adding full bibliography for 4506218--4506221.cif.'
_cod_original_sg_symbol_H-M P4/n
_cod_database_code 4506220

loop_
_symmetry_equiv_pos_as_xyz
'x, y, z'
'-y+1/2, x, z'
'-x+1/2, -y+1/2, z'
'y, -x+1/2, z'
'-x, -y, -z'
'y-1/2, -x, -z'
'x-1/2, y-1/2, -z'
'-y, x-1/2, -z'

loop_
_atom_site_label
_atom_site_type_symbol
_atom_site_fract_x
_atom_site_fract_y
_atom_site_fract_z
_atom_site_U_iso_or_equiv
_atom_site_adp_type
_atom_site_occupancy
_atom_site_symmetry_multiplicity
_atom_site_calc_flag
_atom_site_refinement_flags
Cu1 Cu 0.2500 0.2500 0.2102(4) 0.0208(7) Uani 1 4 d S
Br1 Br 0.2500 0.2500 0.7076(4) 0.0254(6) Uani 1 4 d S
Br2 Br 0.8933(3) 0.1745(3) 0.7617(13) 0.0604(17) Uani 0.25 1 d P
N1 N 0.1536(4) 0.2258(4) 0.2043(15) 0.0216(18) Uani 1 1 d .
C2 C 0.1139(5) 0.2507(5) 0.0478(19) 0.027(2) Uani 1 1 d .
H2A H 0.1300 0.2804 -0.0617 0.032 Uiso 1 1 calc R
C3 C 0.0506(5) 0.2352(6) 0.039(2) 0.042(3) Uani 1 1 d .
H3 H 0.0240 0.2538 -0.0761 0.050 Uiso 1 1 calc R
C4 C 0.0249(5) 0.1910(6) 0.203(3) 0.047(3) Uani 1 1 d .
H4 H -0.0185 0.1794 0.1986 0.056 Uiso 1 1 calc R
C5 C 0.0662(5) 0.1654(5) 0.369(2) 0.031(2) Uani 1 1 d .
C6 C 0.1307(5) 0.1832(5) 0.3638(19) 0.026(2) Uani 1 1 d .
H6 H 0.1590 0.1651 0.4740 0.031 Uiso 1 1 calc R
N7 N 0.0401(4) 0.1241(4) 0.5465(18) 0.035(2) Uani 1 1 d .
H7 H -0.0010 0.1262 0.5698 0.041 Uiso 1 1 calc R
C8 C 0.0736(5) 0.0815(5) 0.6832(19) 0.030(2) Uani 1 1 d .
O9 O 0.1325(4) 0.0752(4) 0.6771(16) 0.044(2) Uani 1 1 d .
C10 C 0.0350(5) 0.0399(5) 0.8468(18) 0.027(2) Uani 1 1 d .
C11 C 0.0625(6) 0.0182(6) 1.047(2) 0.037(3) Uani 1 1 d .
H11 H 0.1048 0.0302 1.0825 0.045 Uiso 1 1 calc R
C12 C -0.0292(5) 0.0219(6) 0.797(2) 0.035(3) Uani 1 1 d .
H12 H -0.0494 0.0368 0.6595 0.042 Uiso 1 1 calc R
O13A O 0.8391(11) 0.0976(11) 0.254(4) 0.040(5) Uiso 0.37 1 d P
O13B O 0.8392(6) 0.1464(6) 0.494(2) 0.033(3) Uiso 0.63 1 d P

loop_
_atom_site_aniso_label
_atom_site_aniso_U_11
_atom_site_aniso_U_22
_atom_site_aniso_U_33
_atom_site_aniso_U_23
_atom_site_aniso_U_13
_atom_site_aniso_U_12
Cu1 0.0192(8) 0.0192(8) 0.0239(13) 0.000 0.000 0.000
Br1 0.0272(8) 0.0272(8) 0.0219(11) 0.000 0.000 0.000
Br2 0.039(3) 0.053(3) 0.089(5) -0.006(3) -0.023(3) 0.006(2)
N1 0.021(4) 0.021(4) 0.023(4) 0.004(3) 0.004(3) -0.005(3)
C2 0.025(5) 0.027(5) 0.028(6) 0.012(4) -0.001(4) 0.000(4)
C3 0.024(6) 0.045(7) 0.056(8) 0.024(6) -0.011(5) -0.002(5)
C4 0.021(5) 0.052(7) 0.066(9) 0.020(7) -0.008(6) -0.008(5)
C5 0.028(5) 0.029(5) 0.035(6) 0.008(5) -0.003(5) -0.003(4)
C6 0.023(5) 0.029(5) 0.027(5) -0.002(4) 0.000(4) 0.003(4)
N7 0.023(4) 0.037(5) 0.044(6) 0.014(4) -0.005(4) -0.006(4)
C8 0.030(6) 0.032(6) 0.028(6) 0.005(5) -0.004(4) -0.009(4)
O9 0.026(4) 0.049(5) 0.058(6) 0.025(4) -0.003(4) -0.010(3)
C10 0.030(5) 0.034(5) 0.018(5) 0.003(4) 0.005(4) -0.006(4)
C11 0.032(6) 0.038(6) 0.042(7) 0.010(5) -0.001(5) -0.007(5)
C12 0.031(6) 0.045(7) 0.029(6) 0.008(5) -0.001(5) -0.009(5)

loop_
_atom_type_symbol
_atom_type_description
_atom_type_scat_dispersion_real
_atom_type_scat_dispersion_imag
_atom_type_scat_source
C C 0.0033 0.0016 'International Tables Vol C Tables 4.2.6.8 and 6.1.1.4'
Br Br -0.2901 2.4595 'International Tables Vol C Tables 4.2.6.8 and 6.1.1.4'
Cu Cu 0.3201 1.2651 'International Tables Vol C Tables 4.2.6.8 and 6.1.1.4'
N N 0.0061 0.0033 'International Tables Vol C Tables 4.2.6.8 and 6.1.1.4'
O O 0.0106 0.0060 'International Tables Vol C Tables 4.2.6.8 and 6.1.1.4'
H H 0.0000 0.0000 'International Tables Vol C Tables 4.2.6.8 and 6.1.1.4'

loop_
_geom_angle_atom_site_label_1
_geom_angle_atom_site_label_2
_geom_angle_atom_site_label_3
_geom_angle
_geom_angle_site_symmetry_1
_geom_angle_site_symmetry_3
N1 Cu1 N1 89.983(9) 4 3
N1 Cu1 N1 89.986(10) 4 .
N1 Cu1 N1 178.2(5) 3 .
N1 Cu1 N1 178.2(5) 4 2
N1 Cu1 N1 89.984(9) 3 2
N1 Cu1 N1 89.987(8) . 2
N1 Cu1 Br1 90.9(2) 4 .
N1 Cu1 Br1 90.9(2) 3 .
N1 Cu1 Br1 90.9(2) . .
N1 Cu1 Br1 90.9(2) 2 .
N1 Cu1 Br1 89.1(2) 4 1_554
N1 Cu1 Br1 89.1(2) 3 1_554
N1 Cu1 Br1 89.1(2) . 1_554
N1 Cu1 Br1 89.1(2) 2 1_554
Br1 Cu1 Br1 180.0 . 1_554
Cu1 Br1 Cu1 180.0 . 1_556
C2 N1 C6 119.1(8) . .
C2 N1 Cu1 121.6(7) . .
C6 N1 Cu1 119.4(7) . .
N1 C2 C3 122.7(10) . .
N1 C2 H2A 118.6 . .
C3 C2 H2A 118.6 . .
C2 C3 C4 119.8(10) . .
C2 C3 H3 120.1 . .
C4 C3 H3 120.1 . .
C5 C4 C3 117.6(10) . .
C5 C4 H4 121.2 . .
C3 C4 H4 121.2 . .
C4 C5 C6 118.9(10) . .
C4 C5 N7 118.4(9) . .
C6 C5 N7 122.7(10) . .
N1 C6 C5 121.9(10) . .
N1 C6 H6 119.1 . .
C5 C6 H6 119.1 . .
C8 N7 C5 126.4(9) . .
C8 N7 H7 116.8 . .
C5 N7 H7 116.8 . .
O9 C8 N7 124.1(10) . .
O9 C8 C10 119.2(10) . .
N7 C8 C10 116.7(9) . .
C11 C10 C12 118.6(10) . .
C11 C10 C8 119.0(10) . .
C12 C10 C8 122.4(10) . .
C10 C11 C12 121.3(11) . 5_557
C10 C11 H11 119.3 . .
C12 C11 H11 119.3 5_557 .
C11 C12 C10 120.0(10) 5_557 .
C11 C12 H12 120.0 5_557 .
C10 C12 H12 120.0 . .
O13A O13B Br2 142.2(11) . .

loop_
_geom_bond_atom_site_label_1
_geom_bond_atom_site_label_2
_geom_bond_distance
_geom_bond_site_symmetry_2
Cu1 N1 2.054(8) 4
Cu1 N1 2.054(8) 3
Cu1 N1 2.054(8) .
Cu1 N1 2.054(8) 2
Cu1 Br1 2.791(3) .
Cu1 Br1 2.821(3) 1_554
Br1 Cu1 2.821(3) 1_556
Br2 O13B 1.959(14) .
N1 C2 1.307(13) .
N1 C6 1.342(13) .
C2 C3 1.348(15) .
C2 H2A 0.9300 .
C3 C4 1.400(17) .
C3 H3 0.9300 .
C4 C5 1.370(16) .
C4 H4 0.9300 .
C5 C6 1.383(14) .
C5 N7 1.418(14) .
C6 H6 0.9300 .
N7 C8 1.356(14) .
N7 H7 0.8600 .
C8 O9 1.224(13) .
C8 C10 1.490(14) .
C10 C11 1.336(16) .
C10 C12 1.406(15) .
C11 C12 1.386(15) 5_557
C11 H11 0.9300 .
C12 C11 1.386(15) 5_557
C12 H12 0.9300 .
O13A O13B 1.69(2) .

loop_
_platon_squeeze_void_nr
_platon_squeeze_void_average_x
_platon_squeeze_void_average_y
_platon_squeeze_void_average_z
_platon_squeeze_void_volume
_platon_squeeze_void_count_electrons
1 0.250 0.750 -0.019 56.3 15.2
2 0.750 0.250 -0.018 56.3 15.2
